data_2013450
loop_
_publ_author_name
'Michael K. Dowd'
'Edwin D. Stevens'

_publ_section_title
;
 The gossypol--cyclododecanone (1<b>/</b>2) inclusion complex
;
_journal_issue 7
_journal_name_full 'Acta Crystallographica Section C'
_journal_page_first o397
_journal_page_last o399
_journal_paper_doi 10.1107/S0108270103011089
_journal_volume 59
_journal_year 2003
_chemical_formula_iupac 'C30 H30 O8, 2C12 H22 O'
_chemical_formula_moiety 'C30 H30 O8, 2C12 H22 O'
_chemical_formula_sum 'C54 H74 O10'
_chemical_formula_weight 883.13
_chemical_name_common 'gossypol--cyclododecanone (1/2)'
_chemical_name_systematic
;
1,1',6,6',7,7'-hexahydroxy-3,3'-dimethyl-5,5'-diisopropyl-2,2'-
binaphthalene-8,8'-dicarboxaldehyde--cyclododecanone (1/2)
;
_space_group_IT_number 2
_symmetry_cell_setting triclinic
_symmetry_space_group_name_Hall '-P 1'
_symmetry_space_group_name_H-M 'P -1'
_atom_sites_solution_hydrogens geom
_atom_sites_solution_primary direct
_atom_sites_solution_secondary difmap
_cell_angle_alpha 82.1080(10)
_cell_angle_beta 89.2060(10)
_cell_angle_gamma 66.2640(10)
_cell_formula_units_Z 2
_cell_length_a 12.2640(4)
_cell_length_b 14.4674(4)
_cell_length_c 15.1532(5)
_cell_measurement_reflns_used 30511
_cell_measurement_temperature 150(2)
_cell_measurement_theta_max 29.867
_cell_measurement_theta_min 2.212
_cell_volume 2435.32(13)
_computing_cell_refinement 'SAINT (Bruker, 1998)'
_computing_data_collection 'SMART (Bruker, 1998)'
_computing_data_reduction SAINT
_computing_molecular_graphics 'PLATON (Spek, 2003)'
_computing_publication_material PLATON
_computing_structure_refinement 'SHELXL97 (Sheldrick, 1997)'
_computing_structure_solution 'SHELXS97 (Sheldrick, 1997)'
_diffrn_ambient_temperature 150(2)
_diffrn_measured_fraction_theta_full 0.997
_diffrn_measured_fraction_theta_max 0.997
_diffrn_measurement_device_type 'CCD area-detector'
_diffrn_measurement_method '\f and \w scans'
_diffrn_radiation_monochromator graphite
_diffrn_radiation_source 'fine-focus sealed tube'
_diffrn_radiation_type MoK\a
_diffrn_radiation_wavelength 0.71073
_diffrn_reflns_av_R_equivalents 0.0532
_diffrn_reflns_av_sigmaI/netI 0.0377
_diffrn_reflns_limit_h_max 17
_diffrn_reflns_limit_h_min -17
_diffrn_reflns_limit_k_max 20
_diffrn_reflns_limit_k_min -20
_diffrn_reflns_limit_l_max 21
_diffrn_reflns_limit_l_min -21
_diffrn_reflns_number 65791
_diffrn_reflns_theta_full 29.88
_diffrn_reflns_theta_max 29.88
_diffrn_reflns_theta_min 1.91
_exptl_absorpt_coefficient_mu 0.081
_exptl_absorpt_correction_T_max 0.975
_exptl_absorpt_correction_T_min 0.749
_exptl_absorpt_correction_type empirical
_exptl_absorpt_process_details '(SADABS in SAINT; Bruker, 1998)'
_exptl_crystal_colour yellow
_exptl_crystal_density_diffrn 1.204
_exptl_crystal_density_method 'not measured'
_exptl_crystal_description irregular
_exptl_crystal_F_000 956
_exptl_crystal_size_max 0.6
_exptl_crystal_size_mid 0.5
_exptl_crystal_size_min 0.4
_refine_diff_density_max 0.394
_refine_diff_density_min -0.285
_refine_ls_extinction_method none
_refine_ls_goodness_of_fit_ref 1.043
_refine_ls_hydrogen_treatment mixed
_refine_ls_matrix_type full
_refine_ls_number_parameters 851
_refine_ls_number_reflns 14038
_refine_ls_number_restraints 0
_refine_ls_restrained_S_all 1.043
_refine_ls_R_factor_all 0.0781
_refine_ls_R_factor_gt 0.0547
_refine_ls_shift/su_max 0.003
_refine_ls_shift/su_mean 0.000
_refine_ls_structure_factor_coef Fsqd
_refine_ls_weighting_details 'calc w=1/[\s^2^(Fo^2^)+(0.0993P)^2^+0.1464P] where P=(Fo^2^+2Fc^2^)/3'
_refine_ls_weighting_scheme calc
_refine_ls_wR_factor_gt 0.1492
_refine_ls_wR_factor_ref 0.1626
_reflns_number_gt 10049
_reflns_number_total 14038
_reflns_threshold_expression I>2\s(I)
_cod_data_source_file gd1253.cif
_cod_data_source_block I
_cod_depositor_comments
;
The following automatic conversions were performed:
'_symmetry_cell_setting' value 'Triclinic' changed to 'triclinic'
according to '/home/saulius/struct/CIF-dictionaries/cif_core.dic'
dictionary named 'cif_core.dic' version 2.4.1 from 2010-06-29.

Automatic conversion script
Id: cif_fix_enum 1527 2010-12-29 10:47:43Z saulius 

The following automatic conversions were performed:

'_symmetry_cell_setting' value 'Triclinic' changed to 'triclinic'
according to /home/saulius/struct/CIF-dictionaries/cif_core.dic
dictionary named 'cif_core.dic' version 2.4.1 from 2010-06-29.

Automatic conversion script
Id: cif_fix_values 1715 2011-07-08 13:25:40Z adriana 
;
_cod_original_sg_symbol_H-M P-1
_cod_database_code 2013450

loop_
_symmetry_equiv_pos_as_xyz
'x, y, z'
'-x, -y, -z'

loop_
_atom_site_label
_atom_site_fract_x
_atom_site_fract_y
_atom_site_fract_z
_atom_site_U_iso_or_equiv
_atom_site_adp_type
_atom_site_calc_flag
_atom_site_refinement_flags
_atom_site_occupancy
_atom_site_disorder_assembly
_atom_site_disorder_group
_atom_site_type_symbol
O1 0.36578(10) 0.57071(8) 0.12449(7) 0.0267(2) Uani d . 1 . . O
H101 0.399(2) 0.5052(18) 0.1360(14) 0.051(6) Uiso d . 1 . . H
C1 0.40439(11) 0.61630(9) 0.18289(8) 0.0183(2) Uani d . 1 . . C
C2 0.49403(11) 0.55884(9) 0.24742(8) 0.0182(2) Uani d . 1 . . C
O2 0.11778(10) 0.80886(8) -0.01200(7) 0.0345(3) Uani d . 1 . . O
O3 0.13017(10) 0.95960(8) 0.03875(7) 0.0322(2) Uani d . 1 . . O
H103 0.110(2) 0.9142(19) 0.0111(17) 0.069(7) Uiso d . 1 . . H
C3 0.53222(11) 0.60850(9) 0.30686(9) 0.0210(2) Uani d . 1 . . C
O4 0.21758(11) 1.04534(7) 0.14058(8) 0.0328(3) Uani d . 1 . . O
H104 0.168(2) 1.0638(19) 0.1011(17) 0.063(7) Uiso d . 1 . . H
C4 0.48070(11) 0.71350(9) 0.29869(9) 0.0204(2) Uani d . 1 . . C
H4 0.5102(15) 0.7446(13) 0.3397(11) 0.025(4) Uiso d . 1 . . H
O5 0.42745(9) 0.42681(8) 0.37143(7) 0.0261(2) Uani d . 1 . . O
H105 0.3967(19) 0.4911(17) 0.3578(14) 0.047(6) Uiso d . 1 . . H
C5 0.33946(11) 0.88493(9) 0.22666(8) 0.0190(2) Uani d . 1 . . C
O6 0.42043(10) 0.18390(8) 0.51183(7) 0.0329(2) Uani d . 1 . . O
C6 0.25995(12) 0.94089(9) 0.15704(9) 0.0222(3) Uani d . 1 . . C
O7 0.58833(10) 0.03797(7) 0.46574(7) 0.0284(2) Uani d . 1 . . O
H107 0.528(3) 0.075(2) 0.4985(18) 0.079(8) Uiso d . 1 . . H
C7 0.21522(12) 0.89354(10) 0.09880(8) 0.0221(3) Uani d . 1 . . C
O8 0.76705(11) -0.04280(7) 0.36718(8) 0.0330(3) Uani d . 1 . . O
H108 0.729(2) -0.0598(17) 0.4040(16) 0.055(7) Uiso d . 1 . . H
C8 0.25506(12) 0.78754(9) 0.10587(8) 0.0196(2) Uani d . 1 . . C
C9 0.34860(11) 0.72518(9) 0.17330(8) 0.0176(2) Uani d . 1 . . C
O9 0.43161(10) 0.37033(8) 0.10271(7) 0.0340(2) Uani d . 1 . . O
C10 0.38903(11) 0.77430(9) 0.23349(8) 0.0180(2) Uani d . 1 . . C
O10 0.28695(10) 0.62194(8) 0.39624(8) 0.0360(3) Uani d . 1 . . O
C11 0.19517(14) 0.75080(11) 0.04587(10) 0.0288(3) Uani d . 1 . . C
H11 0.2130(19) 0.6806(17) 0.0486(14) 0.053(6) Uiso d . 1 . . H
C12 0.37915(12) 0.93666(10) 0.29359(9) 0.0238(3) Uani d . 1 . . C
H12 0.4096(14) 0.8860(12) 0.3489(11) 0.021(4) Uiso d . 1 . . H
C13 0.48445(16) 0.96007(13) 0.25885(13) 0.0377(4) Uani d . 1 . . C
H13A 0.4615(19) 1.0066(16) 0.2019(15) 0.049(6) Uiso d . 1 . . H
H13B 0.5578(18) 0.8982(16) 0.2487(13) 0.043(5) Uiso d . 1 . . H
H13C 0.5113(18) 0.9959(16) 0.3015(14) 0.049(6) Uiso d . 1 . . H
C14 0.27937(15) 1.03161(11) 0.32216(11) 0.0323(3) Uani d . 1 . . C
H14A 0.2063(16) 1.0179(13) 0.3381(11) 0.028(4) Uiso d . 1 . . H
H14B 0.2529(16) 1.0905(14) 0.2751(12) 0.033(5) Uiso d . 1 . . H
H14C 0.3127(18) 1.0498(16) 0.3777(14) 0.049(6) Uiso d . 1 . . H
C15 0.62779(15) 0.54649(11) 0.37849(12) 0.0332(3) Uani d . 1 . . C
H15A 0.606(2) 0.4959(17) 0.4206(15) 0.055(6) Uiso d . 1 . . H
H15B 0.6469(17) 0.5918(15) 0.4156(13) 0.043(5) Uiso d . 1 . . H
H15C 0.701(2) 0.5063(18) 0.3543(15) 0.058(6) Uiso d . 1 . . H
C16 0.51770(11) 0.38440(9) 0.31653(8) 0.0176(2) Uani d . 1 . . C
C17 0.55282(11) 0.44487(9) 0.25312(8) 0.0178(2) Uani d . 1 . . C
C18 0.64791(12) 0.39837(9) 0.19803(9) 0.0206(2) Uani d . 1 . . C
C19 0.70378(11) 0.29317(9) 0.20812(9) 0.0197(2) Uani d . 1 . . C
H19 0.7683(16) 0.2635(13) 0.1735(12) 0.029(4) Uiso d . 1 . . H
C20 0.73288(11) 0.11906(9) 0.28076(8) 0.0191(2) Uani d . 1 . . C
C21 0.70474(12) 0.06109(9) 0.34945(9) 0.0212(3) Uani d . 1 . . C
C22 0.60910(12) 0.10566(9) 0.40497(8) 0.0198(2) Uani d . 1 . . C
C23 0.54087(11) 0.21062(9) 0.39550(8) 0.0177(2) Uani d . 1 . . C
C24 0.57423(11) 0.27565(9) 0.32839(8) 0.0165(2) Uani d . 1 . . C
C25 0.67000(11) 0.22944(9) 0.27185(8) 0.0168(2) Uani d . 1 . . C
C26 0.44019(13) 0.24363(11) 0.45298(10) 0.0286(3) Uani d . 1 . . C
H26 0.3877(19) 0.3149(17) 0.4443(14) 0.050(6) Uiso d . 1 . . H
C27 0.83213(13) 0.06946(10) 0.21856(10) 0.0262(3) Uani d . 1 . . C
H27 0.8212(16) 0.1217(14) 0.1616(12) 0.035(5) Uiso d . 1 . . H
C28 0.83127(16) -0.02594(11) 0.18581(11) 0.0324(3) Uani d . 1 . . C
H28A 0.8573(17) -0.0851(15) 0.2335(13) 0.036(5) Uiso d . 1 . . H
H28B 0.7532(19) -0.0116(16) 0.1612(14) 0.047(6) Uiso d . 1 . . H
H28C 0.8896(19) -0.0442(16) 0.1364(15) 0.052(6) Uiso d . 1 . . H
C29 0.95348(14) 0.04767(14) 0.26198(15) 0.0456(4) Uani d . 1 . . C
H29A 0.9550 0.1116 0.2752 0.068 Uiso calc R 1 . . H
H29B 1.0164 0.0174 0.2211 0.068 Uiso calc R 1 . . H
H29C 0.9668 0.0001 0.3174 0.068 Uiso calc R 1 . . H
C30 0.68741(14) 0.46307(11) 0.12909(11) 0.0322(3) Uani d . 1 . . C
H30A 0.7582 0.4190 0.1009 0.048 Uiso calc R 1 . . H
H30B 0.7067 0.5115 0.1580 0.048 Uiso calc R 1 . . H
H30C 0.6230 0.5006 0.0836 0.048 Uiso calc R 1 . . H
C31 0.43789(13) 0.28352(11) 0.12106(10) 0.0266(3) Uani d . 1 . . C
C32 0.52413(14) 0.19812(13) 0.07490(13) 0.0370(4) Uani d . 1 . . C
H32A 0.5745(17) 0.2242(15) 0.0420(13) 0.038(5) Uiso d . 1 . . H
H32B 0.5727(18) 0.1415(16) 0.1218(14) 0.044(5) Uiso d . 1 . . H
C33 0.45949(16) 0.15943(13) 0.01170(12) 0.0375(4) Uani d . 1 . . C
H33A 0.4055(18) 0.1317(15) 0.0488(13) 0.042(5) Uiso d . 1 . . H
H33B 0.522(2) 0.1004(19) -0.0135(16) 0.068(7) Uiso d . 1 . . H
C34 0.38379(17) 0.24218(15) -0.06214(11) 0.0390(4) Uani d . 1 . . C
H34A 0.3433(16) 0.3099(14) -0.0370(12) 0.035(5) Uiso d . 1 . . H
H34B 0.437(2) 0.2520(19) -0.1052(17) 0.072(7) Uiso d . 1 . . H
C35 0.28850(18) 0.21653(18) -0.10500(13) 0.0464(5) Uani d . 1 . . C
H35A 0.263(2) 0.2604(18) -0.1601(17) 0.059(7) Uiso d . 1 . . H
H35B 0.327(2) 0.1441(19) -0.1149(16) 0.060(6) Uiso d . 1 . . H
C36 0.18229(16) 0.22996(13) -0.04576(13) 0.0393(4) Uani d . 1 . . C
H36A 0.1344(18) 0.1918(15) -0.0653(13) 0.043(5) Uiso d . 1 . . H
H36B 0.2181(16) 0.1916(14) 0.0163(13) 0.034(5) Uiso d . 1 . . H
C37 0.09990(16) 0.34114(13) -0.04287(12) 0.0371(4) Uani d . 1 . . C
H37A 0.1495(18) 0.3828(16) -0.0466(14) 0.046(5) Uiso d . 1 . . H
H37B 0.0490(19) 0.3672(16) -0.0946(15) 0.049(6) Uiso d . 1 . . H
C38 0.02053(15) 0.35834(13) 0.03766(12) 0.0367(4) Uani d . 1 . . C
H38A -0.0406(19) 0.4310(16) 0.0283(14) 0.046(5) Uiso d . 1 . . H
H38B -0.0313(18) 0.3183(15) 0.0396(13) 0.044(5) Uiso d . 1 . . H
C39 0.08819(16) 0.33088(15) 0.12841(12) 0.0388(4) Uani d . 1 . . C
H39A 0.1464(16) 0.2577(14) 0.1403(12) 0.032(4) Uiso d . 1 . . H
H39B 0.030(2) 0.3332(19) 0.1775(17) 0.074(8) Uiso d . 1 . . H
C40 0.15712(15) 0.39564(13) 0.14277(12) 0.0368(4) Uani d . 1 . . C
H40A 0.1962(16) 0.4091(14) 0.0826(12) 0.033(4) Uiso d . 1 . . H
H40B 0.1004(18) 0.4607(16) 0.1587(14) 0.047(5) Uiso d . 1 . . H
C41 0.25568(16) 0.34570(15) 0.21722(11) 0.0380(4) Uani d . 1 . . C
H41A 0.2853(17) 0.3974(15) 0.2325(13) 0.042(5) Uiso d . 1 . . H
H41B 0.2239(19) 0.3222(16) 0.2691(15) 0.051(6) Uiso d . 1 . . H
C42 0.36188(14) 0.25550(12) 0.18965(10) 0.0307(3) Uani d . 1 . . C
H42A 0.3344(16) 0.2036(14) 0.1695(12) 0.036(5) Uiso d . 1 . . H
H42B 0.4225(19) 0.2145(16) 0.2380(14) 0.051(6) Uiso d . 1 . . H
C51 0.21609(12) 0.71094(10) 0.38704(10) 0.0259(3) Uani d . 1 . . C
C52 0.22181(15) 0.78177(13) 0.45000(12) 0.0354(3) Uani d . 1 . . C
H52A 0.296(2) 0.7477(17) 0.4829(15) 0.055(6) Uiso d . 1 . . H
H52B 0.2222(16) 0.8447(15) 0.4119(13) 0.038(5) Uiso d . 1 . . H
C53 0.11669(16) 0.80982(13) 0.51234(11) 0.0366(4) Uani d . 1 . . C
H53A 0.0418(18) 0.8471(15) 0.4766(13) 0.041(5) Uiso d . 1 . . H
H53B 0.1206(19) 0.8610(17) 0.5485(15) 0.056(6) Uiso d . 1 . . H
C54 0.11320(16) 0.71762(14) 0.57314(11) 0.0379(4) Uani d . 1 . . C
H54A 0.1360(18) 0.6555(16) 0.5403(14) 0.045(5) Uiso d . 1 . . H
H54B 0.178(2) 0.6968(17) 0.6215(15) 0.057(6) Uiso d . 1 . . H
C55 -0.00892(18) 0.73609(17) 0.61230(12) 0.0456(4) Uani d . 1 . . C
H55A -0.003(2) 0.6785(19) 0.6603(17) 0.066(7) Uiso d . 1 . . H
H55B -0.030(2) 0.7975(19) 0.6372(16) 0.060(6) Uiso d . 1 . . H
C56 -0.10273(16) 0.74278(14) 0.54312(13) 0.0406(4) Uani d . 1 . . C
H56A -0.1010(16) 0.7903(15) 0.4936(13) 0.035(5) Uiso d . 1 . . H
H56B -0.182(2) 0.7713(18) 0.5628(16) 0.062(7) Uiso d . 1 . . H
C57 -0.08462(18) 0.63930(13) 0.51703(13) 0.0419(4) Uani d . 1 . . C
H57A 0.0024(18) 0.5964(15) 0.5193(13) 0.041(5) Uiso d . 1 . . H
H57B -0.113(2) 0.5987(17) 0.5659(15) 0.058(6) Uiso d . 1 . . H
C58 -0.14430(15) 0.64438(14) 0.42861(14) 0.0431(4) Uani d . 1 . . C
H58A -0.233(2) 0.6889(16) 0.4290(14) 0.051(6) Uiso d . 1 . . H
H58B -0.1403(19) 0.5744(17) 0.4171(14) 0.054(6) Uiso d . 1 . . H
C59 -0.09409(15) 0.68667(15) 0.34694(13) 0.0408(4) Uani d . 1 . . C
H59A -0.0992(17) 0.7560(16) 0.3537(13) 0.043(5) Uiso d . 1 . . H
H59B -0.147(2) 0.6955(17) 0.2936(15) 0.056(6) Uiso d . 1 . . H
C60 0.03520(15) 0.61949(13) 0.32883(12) 0.0359(4) Uani d . 1 . . C
H60A 0.0828(15) 0.5900(12) 0.3878(12) 0.025(4) Uiso d . 1 . . H
H60B 0.0366(18) 0.5610(16) 0.3017(14) 0.051(6) Uiso d . 1 . . H
C61 0.09552(17) 0.67702(14) 0.26836(11) 0.0369(4) Uani d . 1 . . C
H61A 0.1730(18) 0.6303(15) 0.2457(13) 0.042(5) Uiso d . 1 . . H
H61B 0.048(2) 0.7084(17) 0.2107(16) 0.062(7) Uiso d . 1 . . H
C62 0.11922(14) 0.75551(11) 0.31388(10) 0.0293(3) Uani d . 1 . . C
H62A 0.0463(17) 0.8018(14) 0.3355(12) 0.036(5) Uiso d . 1 . . H
H62B 0.1461(17) 0.7983(14) 0.2706(13) 0.038(5) Uiso d . 1 . . H

loop_
_atom_site_aniso_label
_atom_site_aniso_U_11
_atom_site_aniso_U_22
_atom_site_aniso_U_33
_atom_site_aniso_U_12
_atom_site_aniso_U_13
_atom_site_aniso_U_23
O1 0.0378(5) 0.0156(5) 0.0247(5) -0.0066(4) -0.0074(4) -0.0085(4)
C1 0.0234(6) 0.0144(5) 0.0167(6) -0.0061(5) 0.0026(5) -0.0059(4)
C2 0.0208(6) 0.0118(5) 0.0204(6) -0.0043(4) 0.0027(5) -0.0047(4)
O2 0.0448(6) 0.0287(5) 0.0264(5) -0.0118(5) -0.0131(5) -0.0003(4)
O3 0.0445(6) 0.0192(5) 0.0248(5) -0.0058(5) -0.0117(5) 0.0021(4)
C3 0.0217(6) 0.0154(6) 0.0239(6) -0.0049(5) -0.0020(5) -0.0039(5)
O4 0.0492(7) 0.0114(4) 0.0315(6) -0.0066(4) -0.0097(5) 0.0010(4)
C4 0.0227(6) 0.0149(6) 0.0230(6) -0.0057(5) -0.0010(5) -0.0067(5)
O5 0.0309(5) 0.0157(5) 0.0278(5) -0.0039(4) 0.0138(4) -0.0084(4)
C5 0.0239(6) 0.0132(5) 0.0193(6) -0.0061(5) 0.0034(5) -0.0053(4)
O6 0.0378(6) 0.0278(5) 0.0298(5) -0.0110(5) 0.0143(5) -0.0023(4)
C6 0.0310(7) 0.0112(5) 0.0218(6) -0.0057(5) 0.0028(5) -0.0027(5)
O7 0.0398(6) 0.0180(5) 0.0245(5) -0.0099(4) 0.0091(4) -0.0001(4)
C7 0.0294(7) 0.0168(6) 0.0166(6) -0.0061(5) 0.0000(5) -0.0012(5)
O8 0.0436(6) 0.0121(4) 0.0322(6) -0.0011(4) 0.0110(5) 0.0003(4)
C8 0.0260(6) 0.0155(6) 0.0149(5) -0.0056(5) 0.0015(5) -0.0032(4)
C9 0.0206(6) 0.0138(5) 0.0171(6) -0.0049(5) 0.0023(4) -0.0043(4)
O9 0.0476(6) 0.0236(5) 0.0339(6) -0.0162(5) -0.0043(5) -0.0079(4)
C10 0.0214(6) 0.0128(5) 0.0186(6) -0.0050(5) 0.0026(4) -0.0042(4)
O10 0.0350(6) 0.0228(5) 0.0378(6) 0.0007(4) 0.0113(5) -0.0049(4)
C11 0.0374(8) 0.0211(7) 0.0256(7) -0.0094(6) -0.0081(6) -0.0025(5)
C12 0.0305(7) 0.0134(6) 0.0250(7) -0.0048(5) -0.0018(5) -0.0072(5)
C13 0.0359(8) 0.0310(8) 0.0519(11) -0.0170(7) 0.0012(7) -0.0138(8)
C14 0.0417(9) 0.0186(7) 0.0294(8) -0.0023(6) -0.0005(6) -0.0114(6)
C15 0.0359(8) 0.0177(6) 0.0399(9) -0.0037(6) -0.0181(7) -0.0054(6)
C16 0.0190(5) 0.0146(5) 0.0174(6) -0.0035(4) 0.0027(4) -0.0071(4)
C17 0.0207(6) 0.0113(5) 0.0197(6) -0.0037(4) 0.0005(5) -0.0053(4)
C18 0.0242(6) 0.0156(6) 0.0211(6) -0.0068(5) 0.0040(5) -0.0045(5)
C19 0.0210(6) 0.0148(6) 0.0209(6) -0.0039(5) 0.0059(5) -0.0056(5)
C20 0.0219(6) 0.0135(5) 0.0190(6) -0.0034(5) 0.0016(5) -0.0056(4)
C21 0.0262(6) 0.0119(5) 0.0213(6) -0.0030(5) 0.0005(5) -0.0032(5)
C22 0.0264(6) 0.0165(6) 0.0158(6) -0.0082(5) 0.0008(5) -0.0016(4)
C23 0.0211(6) 0.0163(6) 0.0153(5) -0.0066(5) 0.0009(4) -0.0040(4)
C24 0.0188(5) 0.0133(5) 0.0164(5) -0.0047(4) 0.0005(4) -0.0048(4)
C25 0.0192(5) 0.0129(5) 0.0169(5) -0.0042(4) 0.0012(4) -0.0052(4)
C26 0.0317(7) 0.0220(7) 0.0290(7) -0.0075(6) 0.0110(6) -0.0053(6)
C27 0.0333(7) 0.0145(6) 0.0265(7) -0.0042(5) 0.0107(6) -0.0071(5)
C28 0.0454(9) 0.0189(7) 0.0267(7) -0.0044(6) 0.0044(7) -0.0109(6)
C29 0.0282(8) 0.0415(10) 0.0701(13) -0.0105(7) 0.0174(8) -0.0310(9)
C30 0.0382(8) 0.0179(6) 0.0363(8) -0.0082(6) 0.0176(6) -0.0022(6)
C31 0.0279(7) 0.0215(6) 0.0295(7) -0.0074(5) -0.0073(5) -0.0077(5)
C32 0.0278(7) 0.0323(8) 0.0501(10) -0.0073(7) -0.0013(7) -0.0185(7)
C33 0.0367(8) 0.0322(8) 0.0444(9) -0.0097(7) 0.0028(7) -0.0222(7)
C34 0.0451(9) 0.0514(10) 0.0265(8) -0.0236(8) 0.0111(7) -0.0134(7)
C35 0.0525(11) 0.0581(12) 0.0304(9) -0.0183(9) 0.0010(8) -0.0253(9)
C36 0.0389(9) 0.0346(9) 0.0495(10) -0.0161(7) -0.0037(8) -0.0176(8)
C37 0.0411(9) 0.0318(8) 0.0350(8) -0.0099(7) -0.0089(7) -0.0075(7)
C38 0.0285(7) 0.0339(8) 0.0469(10) -0.0101(7) -0.0052(7) -0.0102(7)
C39 0.0348(8) 0.0472(10) 0.0366(9) -0.0174(8) 0.0034(7) -0.0112(8)
C40 0.0323(8) 0.0315(8) 0.0427(9) -0.0047(7) -0.0015(7) -0.0187(7)
C41 0.0415(9) 0.0494(10) 0.0251(8) -0.0161(8) 0.0028(7) -0.0197(7)
C42 0.0348(8) 0.0286(7) 0.0264(7) -0.0108(6) -0.0078(6) -0.0019(6)
C51 0.0256(6) 0.0217(6) 0.0292(7) -0.0076(5) 0.0106(5) -0.0064(5)
C52 0.0337(8) 0.0324(8) 0.0444(9) -0.0145(7) 0.0031(7) -0.0155(7)
C53 0.0413(9) 0.0327(8) 0.0334(8) -0.0085(7) 0.0027(7) -0.0175(7)
C54 0.0378(8) 0.0413(9) 0.0235(7) -0.0041(7) -0.0021(6) -0.0059(7)
C55 0.0498(10) 0.0539(12) 0.0264(8) -0.0115(9) 0.0120(7) -0.0153(8)
C56 0.0366(9) 0.0349(9) 0.0453(10) -0.0060(7) 0.0111(7) -0.0170(8)
C57 0.0478(10) 0.0281(8) 0.0466(10) -0.0122(7) 0.0186(8) -0.0066(7)
C58 0.0303(8) 0.0364(9) 0.0696(13) -0.0158(7) 0.0140(8) -0.0238(9)
C59 0.0316(8) 0.0466(10) 0.0410(9) -0.0101(7) -0.0033(7) -0.0133(8)
C60 0.0397(8) 0.0323(8) 0.0395(9) -0.0141(7) 0.0090(7) -0.0195(7)
C61 0.0468(9) 0.0392(9) 0.0259(8) -0.0153(8) 0.0093(7) -0.0166(7)
C62 0.0345(8) 0.0229(7) 0.0264(7) -0.0069(6) 0.0081(6) -0.0056(6)

loop_
_atom_type_symbol
_atom_type_description
_atom_type_scat_dispersion_real
_atom_type_scat_dispersion_imag
_atom_type_scat_source
C C 0.0033 0.0016 'International Tables Vol C Tables 4.2.6.8 and 6.1.1.4'
H H 0.0000 0.0000 'International Tables Vol C Tables 4.2.6.8 and 6.1.1.4'
O O 0.0106 0.0060 'International Tables Vol C Tables 4.2.6.8 and 6.1.1.4'

loop_
_geom_angle_atom_site_label_1
_geom_angle_atom_site_label_2
_geom_angle_atom_site_label_3
_geom_angle
C1 O1 H101 112.0(15)
O1 C1 C2 121.07(11)
O1 C1 C9 116.59(11)
C2 C1 C9 122.34(11)
C1 C2 C3 119.67(11)
C1 C2 C17 120.49(11)
C3 C2 C17 119.83(11)
C7 O3 H103 100.6(15)
C4 C3 C2 119.26(12)
C4 C3 C15 120.72(12)
C2 C3 C15 120.02(11)
C6 O4 H104 106.8(18)
C3 C4 C10 122.41(11)
C3 C4 H4 116.8(10)
C10 C4 H4 120.8(10)
C16 O5 H105 110.1(14)
C6 C5 C10 118.09(11)
C6 C5 C12 121.34(11)
C10 C5 C12 120.53(11)
C5 C6 O4 121.95(12)
C5 C6 C7 121.57(11)
O4 C6 C7 116.47(12)
C22 O7 H107 106.8(17)
O3 C7 C8 123.63(12)
O3 C7 C6 114.18(11)
C8 C7 C6 122.17(12)
C21 O8 H108 103.1(17)
C7 C8 C11 115.78(12)
C7 C8 C9 117.76(11)
C11 C8 C9 126.44(11)
C1 C9 C10 117.28(11)
C1 C9 C8 123.60(11)
C10 C9 C8 119.11(11)
C4 C10 C9 119.03(11)
C4 C10 C5 120.12(11)
C9 C10 C5 120.83(11)
O2 C11 C8 122.82(13)
O2 C11 H11 115.7(13)
C8 C11 H11 121.5(13)
C5 C12 C13 110.27(12)
C5 C12 C14 114.96(12)
C13 C12 C14 111.36(12)
C5 C12 H12 107.0(9)
C13 C12 H12 106.5(9)
C14 C12 H12 106.3(9)
C12 C13 H13A 110.5(12)
C12 C13 H13B 114.7(11)
H13A C13 H13B 107.3(17)
C12 C13 H13C 111.8(12)
H13A C13 H13C 106.1(16)
H13B C13 H13C 105.9(16)
C12 C14 H14A 110.9(10)
C12 C14 H14B 112.9(11)
H14A C14 H14B 106.2(14)
C12 C14 H14C 107.5(12)
H14A C14 H14C 110.1(15)
H14B C14 H14C 109.2(15)
C3 C15 H15A 113.3(12)
C3 C15 H15B 111.6(11)
H15A C15 H15B 108.1(16)
C3 C15 H15C 112.2(14)
H15A C15 H15C 105.1(18)
H15B C15 H15C 106.2(17)
O5 C16 C17 121.23(11)
O5 C16 C24 116.56(11)
C17 C16 C24 122.21(11)
C16 C17 C18 119.76(11)
C16 C17 C2 119.50(11)
C18 C17 C2 120.65(11)
C19 C18 C17 119.07(11)
C19 C18 C30 120.57(12)
C17 C18 C30 120.37(11)
C18 C19 C25 122.57(11)
C18 C19 H19 118.4(11)
C25 C19 H19 119.0(11)
C21 C20 C25 118.11(11)
C21 C20 C27 121.02(11)
C25 C20 C27 120.79(11)
O8 C21 C20 121.69(12)
O8 C21 C22 116.76(11)
C20 C21 C22 121.56(11)
O7 C22 C23 123.21(12)
O7 C22 C21 114.35(11)
C23 C22 C21 122.42(11)
C22 C23 C26 115.74(11)
C22 C23 C24 117.73(11)
C26 C23 C24 126.51(11)
C16 C24 C25 117.50(11)
C16 C24 C23 123.32(11)
C25 C24 C23 119.18(10)
C19 C25 C24 118.89(11)
C19 C25 C20 120.45(11)
C24 C25 C20 120.65(11)
O6 C26 C23 122.81(13)
O6 C26 H26 119.8(13)
C23 C26 H26 117.4(13)
C20 C27 C29 110.03(12)
C20 C27 C28 115.03(12)
C29 C27 C28 111.15(13)
C20 C27 H27 108.1(10)
C29 C27 H27 106.4(10)
C28 C27 H27 105.7(10)
C27 C28 H28A 111.9(11)
C27 C28 H28B 109.9(12)
H28A C28 H28B 111.2(16)
C27 C28 H28C 108.2(12)
H28A C28 H28C 107.5(16)
H28B C28 H28C 107.9(17)
C27 C29 H29A 109.5
C27 C29 H29B 109.5
H29A C29 H29B 109.5
C27 C29 H29C 109.5
H29A C29 H29C 109.5
H29B C29 H29C 109.5
C18 C30 H30A 109.5
C18 C30 H30B 109.5
H30A C30 H30B 109.5
C18 C30 H30C 109.5
H30A C30 H30C 109.5
H30B C30 H30C 109.5
O9 C31 C42 122.48(14)
O9 C31 C32 120.64(15)
C42 C31 C32 116.88(13)
C31 C32 C33 112.31(13)
C31 C32 H32A 107.1(12)
C33 C32 H32A 109.9(12)
C31 C32 H32B 107.8(12)
C33 C32 H32B 110.2(11)
H32A C32 H32B 109.4(16)
C34 C33 C32 113.00(14)
C34 C33 H33A 108.9(11)
C32 C33 H33A 108.4(11)
C34 C33 H33B 111.3(14)
C32 C33 H33B 107.8(14)
H33A C33 H33B 107.3(18)
C33 C34 C35 113.17(16)
C33 C34 H34A 109.3(10)
C35 C34 H34A 109.4(10)
C33 C34 H34B 107.2(15)
C35 C34 H34B 111.1(15)
H34A C34 H34B 106.4(18)
C36 C35 C34 112.57(13)
C36 C35 H35A 110.5(14)
C34 C35 H35A 106.8(14)
C36 C35 H35B 109.0(14)
C34 C35 H35B 107.2(13)
H35A C35 H35B 110.7(19)
C37 C36 C35 113.50(16)
C37 C36 H36A 109.8(11)
C35 C36 H36A 110.8(11)
C37 C36 H36B 112.3(10)
C35 C36 H36B 106.0(10)
H36A C36 H36B 104.0(15)
C36 C37 C38 114.23(15)
C36 C37 H37A 108.7(12)
C38 C37 H37A 111.8(12)
C36 C37 H37B 109.7(13)
C38 C37 H37B 107.2(13)
H37A C37 H37B 104.7(17)
C39 C38 C37 114.77(14)
C39 C38 H38A 111.8(12)
C37 C38 H38A 108.5(12)
C39 C38 H38B 107.6(11)
C37 C38 H38B 111.4(11)
H38A C38 H38B 102.1(16)
C40 C39 C38 114.95(16)
C40 C39 H39A 106.8(10)
C38 C39 H39A 112.9(10)
C40 C39 H39B 111.1(14)
C38 C39 H39B 109.0(14)
H39A C39 H39B 101.2(17)
C39 C40 C41 113.57(15)
C39 C40 H40A 108.7(10)
C41 C40 H40A 108.7(10)
C39 C40 H40B 108.1(12)
C41 C40 H40B 108.3(12)
H40A C40 H40B 109.4(16)
C42 C41 C40 112.09(12)
C42 C41 H41A 108.2(11)
C40 C41 H41A 109.6(11)
C42 C41 H41B 108.8(13)
C40 C41 H41B 109.3(13)
H41A C41 H41B 108.8(17)
C31 C42 C41 115.16(14)
C31 C42 H42A 110.8(10)
C41 C42 H42A 110.5(10)
C31 C42 H42B 101.0(12)
C41 C42 H42B 115.2(12)
H42A C42 H42B 103.2(16)
O10 C51 C62 122.30(13)
O10 C51 C52 120.64(14)
C62 C51 C52 117.06(13)
C51 C52 C53 112.08(13)
C51 C52 H52A 106.8(13)
C53 C52 H52A 111.4(14)
C51 C52 H52B 107.0(11)
C53 C52 H52B 111.0(11)
H52A C52 H52B 108.4(17)
C54 C53 C52 113.30(14)
C54 C53 H53A 111.1(11)
C52 C53 H53A 109.3(12)
C54 C53 H53B 110.3(13)
C52 C53 H53B 109.0(13)
H53A C53 H53B 103.4(17)
C53 C54 C55 114.10(15)
C53 C54 H54A 111.6(11)
C55 C54 H54A 107.0(11)
C53 C54 H54B 107.2(13)
C55 C54 H54B 111.7(13)
H54A C54 H54B 104.8(17)
C56 C55 C54 113.16(14)
C56 C55 H55A 105.9(14)
C54 C55 H55A 110.9(14)
C56 C55 H55B 112.3(14)
C54 C55 H55B 104.6(15)
H55A C55 H55B 110.0(19)
C57 C56 C55 113.36(17)
C57 C56 H56A 112.8(11)
C55 C56 H56A 106.5(11)
C57 C56 H56B 106.2(14)
C55 C56 H56B 113.0(14)
H56A C56 H56B 104.7(18)
C58 C57 C56 114.92(16)
C58 C57 H57A 112.0(11)
C56 C57 H57A 108.2(11)
C58 C57 H57B 108.9(13)
C56 C57 H57B 110.5(13)
H57A C57 H57B 101.5(17)
C57 C58 C59 114.56(14)
C57 C58 H58A 109.6(12)
C59 C58 H58A 108.1(12)
C57 C58 H58B 112.9(12)
C59 C58 H58B 106.8(12)
H58A C58 H58B 104.4(17)
C60 C59 C58 114.66(16)
C60 C59 H59A 108.5(11)
C58 C59 H59A 109.8(12)
C60 C59 H59B 109.4(13)
C58 C59 H59B 107.4(13)
H59A C59 H59B 106.8(17)
C61 C60 C59 113.18(15)
C61 C60 H60A 109.4(9)
C59 C60 H60A 109.0(10)
C61 C60 H60B 109.6(12)
C59 C60 H60B 109.1(12)
H60A C60 H60B 106.3(15)
C62 C61 C60 112.68(13)
C62 C61 H61A 108.3(11)
C60 C61 H61A 113.0(11)
C62 C61 H61B 111.9(13)
C60 C61 H61B 110.4(14)
H61A C61 H61B 99.9(17)
C51 C62 C61 114.94(13)
C51 C62 H62A 110.7(11)
C61 C62 H62A 110.0(11)
C51 C62 H62B 104.7(11)
C61 C62 H62B 110.5(11)
H62A C62 H62B 105.5(16)

loop_
_geom_bond_atom_site_label_1
_geom_bond_atom_site_label_2
_geom_bond_site_symmetry_2
_geom_bond_distance
_geom_bond_publ_flag
O1 C1 . 1.3660(15) ?
O1 H101 . 0.86(2) ?
C1 C2 . 1.3880(18) ?
C1 C9 . 1.4294(16) ?
C2 C3 . 1.4167(17) ?
C2 C17 . 1.5005(16) ?
O2 C11 . 1.2468(18) ?
O3 C7 . 1.3470(16) ?
O3 H103 . 0.94(3) ?
C3 C4 . 1.3784(17) ?
C3 C15 . 1.5093(19) ?
O4 C6 . 1.3724(15) ?
O4 H104 . 0.80(3) ?
C4 C10 . 1.4176(18) ?
C4 H4 . 0.966(17) ?
O5 C16 . 1.3644(15) ?
O5 H105 . 0.85(2) ?
C5 C6 . 1.3703(18) ?
C5 C10 . 1.4542(16) ?
C5 C12 . 1.5300(17) ?
O6 C26 . 1.2457(17) ?
C6 C7 . 1.4252(18) ?
O7 C22 . 1.3485(15) ?
O7 H107 . 0.91(3) ?
C7 C8 . 1.3982(17) ?
O8 C21 . 1.3731(15) ?
O8 H108 . 0.80(2) ?
C8 C11 . 1.4541(18) ?
C8 C9 . 1.4560(18) ?
C9 C10 . 1.4343(17) ?
O9 C31 . 1.2196(17) ?
O10 C51 . 1.2189(17) ?
C11 H11 . 0.94(2) ?
C12 C13 . 1.531(2) ?
C12 C14 . 1.5387(19) ?
C12 H12 . 0.999(16) ?
C13 H13A . 0.99(2) ?
C13 H13B . 1.01(2) ?
C13 H13C . 1.02(2) ?
C14 H14A . 1.013(18) ?
C14 H14B . 0.978(19) ?
C14 H14C . 1.05(2) ?
C15 H15A . 1.02(2) ?
C15 H15B . 1.01(2) ?
C15 H15C . 0.95(2) ?
C16 C17 . 1.3912(17) ?
C16 C24 . 1.4269(16) ?
C17 C18 . 1.4160(17) ?
C18 C19 . 1.3815(17) ?
C18 C30 . 1.5115(19) ?
C19 C25 . 1.4165(17) ?
C19 H19 . 0.928(18) ?
C20 C21 . 1.3745(18) ?
C20 C25 . 1.4544(16) ?
C20 C27 . 1.5283(18) ?
C21 C22 . 1.4184(18) ?
C22 C23 . 1.3954(17) ?
C23 C26 . 1.4563(18) ?
C23 C24 . 1.4568(17) ?
C24 C25 . 1.4345(16) ?
C26 H26 . 0.96(2) ?
C27 C29 . 1.530(2) ?
C27 C28 . 1.533(2) ?
C27 H27 . 1.038(19) ?
C28 H28A . 0.986(19) ?
C28 H28B . 0.96(2) ?
C28 H28C . 1.01(2) ?
C29 H29A . 0.9800 ?
C29 H29B . 0.9800 ?
C29 H29C . 0.9800 ?
C30 H30A . 0.9800 ?
C30 H30B . 0.9800 ?
C30 H30C . 0.9800 ?
C31 C42 . 1.508(2) ?
C31 C32 . 1.516(2) ?
C32 C33 . 1.544(2) ?
C32 H32A . 0.95(2) ?
C32 H32B . 0.99(2) ?
C33 C34 . 1.521(3) ?
C33 H33A . 1.03(2) ?
C33 H33B . 1.01(3) ?
C34 C35 . 1.537(3) ?
C34 H34A . 1.028(19) ?
C34 H34B . 0.95(3) ?
C35 C36 . 1.534(3) ?
C35 H35A . 0.95(2) ?
C35 H35B . 0.99(2) ?
C36 C37 . 1.523(2) ?
C36 H36A . 1.02(2) ?
C36 H36B . 1.028(19) ?
C37 C38 . 1.534(3) ?
C37 H37A . 1.01(2) ?
C37 H37B . 0.94(2) ?
C38 C39 . 1.534(2) ?
C38 H38A . 1.01(2) ?
C38 H38B . 1.02(2) ?
C39 C40 . 1.529(2) ?
C39 H39A . 1.003(19) ?
C39 H39B . 1.01(3) ?
C40 C41 . 1.538(2) ?
C40 H40A . 1.055(18) ?
C40 H40B . 0.98(2) ?
C41 C42 . 1.530(2) ?
C41 H41A . 1.01(2) ?
C41 H41B . 0.95(2) ?
C42 H42A . 1.021(18) ?
C42 H42B . 0.99(2) ?
C51 C62 . 1.510(2) ?
C51 C52 . 1.514(2) ?
C52 C53 . 1.539(2) ?
C52 H52A . 0.95(2) ?
C52 H52B . 1.01(2) ?
C53 C54 . 1.529(3) ?
C53 H53A . 0.98(2) ?
C53 H53B . 1.00(2) ?
C54 C55 . 1.537(3) ?
C54 H54A . 1.02(2) ?
C54 H54B . 1.01(2) ?
C55 C56 . 1.532(3) ?
C55 H55A . 1.01(3) ?
C55 H55B . 0.95(2) ?
C56 C57 . 1.530(2) ?
C56 H56A . 0.952(19) ?
C56 H56B . 0.95(2) ?
C57 C58 . 1.514(3) ?
C57 H57A . 0.99(2) ?
C57 H57B . 1.03(2) ?
C58 C59 . 1.536(3) ?
C58 H58A . 1.02(2) ?
C58 H58B . 1.03(2) ?
C59 C60 . 1.534(2) ?
C59 H59A . 1.00(2) ?
C59 H59B . 1.01(2) ?
C60 C61 . 1.532(2) ?
C60 H60A . 1.016(17) ?
C60 H60B . 0.98(2) ?
C61 C62 . 1.528(2) ?
C61 H61A . 1.01(2) ?
C61 H61B . 1.00(2) ?
C62 H62A . 0.962(19) ?
C62 H62B . 0.984(19) ?

loop_
_geom_hbond_atom_site_label_D
_geom_hbond_atom_site_label_H
_geom_hbond_atom_site_label_A
_geom_hbond_distance_DH
_geom_hbond_distance_HA
_geom_hbond_distance_DA
_geom_hbond_angle_DHA
O1 H101 O9 0.86(2) 1.96(2) 2.7451(14) 150(2)
O3 H103 O2 0.94(3) 1.57(3) 2.4700(15) 158(2)
O4 H104 O3 0.80(3) 2.08(2) 2.5904(16) 121(2)
O5 H105 O10 0.85(2) 1.99(2) 2.7272(14) 145(2)
O7 H107 O6 0.91(3) 1.63(3) 2.4598(15) 149(3)
O8 H108 O7 0.80(2) 2.05(2) 2.5935(16) 125(2)

loop_
_geom_torsion_atom_site_label_1
_geom_torsion_atom_site_label_2
_geom_torsion_atom_site_label_3
_geom_torsion_atom_site_label_4
_geom_torsion
_geom_torsion_publ_flag
O1 C1 C2 C3 179.86(12) ?
C9 C1 C2 C3 0.43(19) ?
O1 C1 C2 C17 1.43(18) ?
C9 C1 C2 C17 -178.00(11) ?
C1 C2 C3 C4 -0.96(19) ?
C17 C2 C3 C4 177.48(12) ?
C1 C2 C3 C15 178.69(13) ?
C17 C2 C3 C15 -2.87(19) ?
C2 C3 C4 C10 1.0(2) ?
C15 C3 C4 C10 -178.69(14) ?
C10 C5 C6 O4 -173.66(12) ?
C12 C5 C6 O4 4.0(2) ?
C10 C5 C6 C7 7.51(19) ?
C12 C5 C6 C7 -174.80(12) ?
C5 C6 C7 O3 174.46(12) ?
O4 C6 C7 O3 -4.43(18) ?
C5 C6 C7 C8 -4.0(2) ?
O4 C6 C7 C8 177.12(12) ?
O3 C7 C8 C11 -2.5(2) ?
C6 C7 C8 C11 175.85(13) ?
O3 C7 C8 C9 179.33(12) ?
C6 C7 C8 C9 -2.37(19) ?
O1 C1 C9 C10 -179.34(11) ?
C2 C1 C9 C10 0.12(18) ?
O1 C1 C9 C8 0.05(18) ?
C2 C1 C9 C8 179.51(12) ?
C7 C8 C9 C1 -174.63(12) ?
C11 C8 C9 C1 7.4(2) ?
C7 C8 C9 C10 4.74(18) ?
C11 C8 C9 C10 -173.26(13) ?
C3 C4 C10 C9 -0.40(19) ?
C3 C4 C10 C5 -178.77(12) ?
C1 C9 C10 C4 -0.14(18) ?
C8 C9 C10 C4 -179.56(11) ?
C1 C9 C10 C5 178.21(11) ?
C8 C9 C10 C5 -1.20(18) ?
C6 C5 C10 C4 173.41(12) ?
C12 C5 C10 C4 -4.30(18) ?
C6 C5 C10 C9 -4.93(18) ?
C12 C5 C10 C9 177.36(12) ?
C7 C8 C11 O2 3.9(2) ?
C9 C8 C11 O2 -178.03(14) ?
C6 C5 C12 C13 -86.01(16) ?
C10 C5 C12 C13 91.62(15) ?
C6 C5 C12 C14 40.87(18) ?
C10 C5 C12 C14 -141.49(13) ?
O5 C16 C17 C18 179.15(11) ?
C24 C16 C17 C18 -0.19(18) ?
O5 C16 C17 C2 2.61(18) ?
C24 C16 C17 C2 -176.72(11) ?
C1 C2 C17 C16 -99.92(15) y
C1 C2 C17 C18 83.58(16) y
C3 C2 C17 C16 81.65(15) y
C3 C2 C17 C18 -94.85(15) y
C16 C17 C18 C19 0.37(18) ?
C2 C17 C18 C19 176.86(12) ?
C16 C17 C18 C30 -179.75(13) ?
C2 C17 C18 C30 -3.25(19) ?
C17 C18 C19 C25 -0.21(19) ?
C30 C18 C19 C25 179.91(13) ?
C25 C20 C21 O8 -174.22(12) ?
C27 C20 C21 O8 2.5(2) ?
C25 C20 C21 C22 6.37(19) ?
C27 C20 C21 C22 -176.92(12) ?
O8 C21 C22 O7 -3.28(17) ?
C20 C21 C22 O7 176.16(12) ?
O8 C21 C22 C23 178.24(12) ?
C20 C21 C22 C23 -2.3(2) ?
O7 C22 C23 C26 -2.94(18) ?
C21 C22 C23 C26 175.40(12) ?
O7 C22 C23 C24 178.79(11) ?
C21 C22 C23 C24 -2.86(18) ?
O5 C16 C24 C25 -179.52(11) ?
C17 C16 C24 C25 -0.16(17) ?
O5 C16 C24 C23 -0.68(17) ?
C17 C16 C24 C23 178.68(11) ?
C22 C23 C24 C16 -175.13(11) ?
C26 C23 C24 C16 6.8(2) ?
C22 C23 C24 C25 3.68(17) ?
C26 C23 C24 C25 -174.37(12) ?
C18 C19 C25 C24 -0.14(19) ?
C18 C19 C25 C20 -179.06(12) ?
C16 C24 C25 C19 0.31(17) ?
C23 C24 C25 C19 -178.57(11) ?
C16 C24 C25 C20 179.23(11) ?
C23 C24 C25 C20 0.35(17) ?
C21 C20 C25 C19 173.53(12) ?
C27 C20 C25 C19 -3.18(18) ?
C21 C20 C25 C24 -5.37(18) ?
C27 C20 C25 C24 177.91(12) ?
C22 C23 C26 O6 5.3(2) ?
C24 C23 C26 O6 -176.60(13) ?
C21 C20 C27 C29 -81.66(16) ?
C25 C20 C27 C29 94.96(15) ?
C21 C20 C27 C28 44.78(18) ?
C25 C20 C27 C28 -138.60(13) ?
O9 C31 C32 C33 -110.88(17) ?
C42 C31 C32 C33 69.15(19) y
C31 C32 C33 C34 60.0(2) y
C32 C33 C34 C35 -160.62(15) y
C33 C34 C35 C36 75.7(2) y
C34 C35 C36 C37 74.0(2) y
C35 C36 C37 C38 -160.00(14) y
C36 C37 C38 C39 64.34(19) y
C37 C38 C39 C40 64.0(2) y
C38 C39 C40 C41 -160.31(15) y
C39 C40 C41 C42 72.10(19) y
C40 C41 C42 C31 71.40(18) y
O9 C31 C42 C41 14.9(2) ?
C32 C31 C42 C41 -165.17(13) y
O10 C51 C52 C53 -109.20(17) ?
C62 C51 C52 C53 70.47(18) y
C51 C52 C53 C54 61.67(19) y
C52 C53 C54 C55 -160.64(15) y
C53 C54 C55 C56 71.7(2) y
C54 C55 C56 C57 74.4(2) y
C55 C56 C57 C58 -159.30(15) y
C56 C57 C58 C59 65.5(2) y
C57 C58 C59 C60 65.9(2) y
C58 C59 C60 C61 -161.27(14) y
C59 C60 C61 C62 69.47(19) y
C60 C61 C62 C51 70.70(18) y
O10 C51 C62 C61 15.3(2) ?
C52 C51 C62 C61 -164.42(13) y

loop_
_cod_related_entry_id
_cod_related_entry_database
_cod_related_entry_code
1 ChemSpider 21134520
